data_2243437
loop_
_publ_author_name
'Fortes, A. Dominic'

_publ_section_title
;
 Phenol hemihydrate: redetermination of the crystal structure by neutron
 powder diffraction, Hirshfeld surface analysis and characterization of
 the thermal expansion
;
_journal_issue 7
_journal_name_full 'Acta Crystallographica Section E'
_journal_page_first 1062
_journal_page_last 1069
_journal_paper_doi 10.1107/S2056989020007719
_journal_volume 76
_journal_year 2020
_chemical_formula_moiety '2(C6 H6 O), H2 O'
_chemical_formula_sum 'C12 H14 O3'
_chemical_name_common 'phenol hemihydrate'
_space_group_IT_number 60
_space_group_name_Hall '-P 2n 2ab'
_space_group_name_H-M_alt 'P b c n'
_symmetry_cell_setting orthorhombic
_symmetry_Int_Tables_number 60
_symmetry_space_group_name_Hall '-P 2n 2ab'
_symmetry_space_group_name_H-M 'P b c n'
_audit_creation_date 2020-05-16
_audit_creation_method 'Materials Studio'
_cell_angle_alpha 90.0000
_cell_angle_beta 90.0000
_cell_angle_gamma 90.0000
_cell_formula_units_Z 4
_cell_length_a 12.9747
_cell_length_b 10.5449
_cell_length_c 7.4800
_cell_volume 1023.391
_cod_data_source_file wm5564sup3.txt
_cod_data_source_block phenol_hemihydrate_PBE+G06
_cod_database_code 2243437

loop_
_symmetry_equiv_pos_as_xyz
x,y,z
-x+1/2,-y+1/2,z+1/2
-x,y,-z+1/2
x+1/2,-y+1/2,-z
-x,-y,-z
x+1/2,y+1/2,-z+1/2
x,-y,z+1/2
-x+1/2,y+1/2,z

loop_
_atom_site_label
_atom_site_type_symbol
_atom_site_fract_x
_atom_site_fract_y
_atom_site_fract_z
_atom_site_U_iso_or_equiv
_atom_site_adp_type
_atom_site_occupancy
C1 C 0.76105 0.53385 0.36651 0.01500 Uiso 1.00
H2 H 0.72210 0.45536 0.30036 0.02500 Uiso 1.00
C3 C 0.86819 0.54257 0.36142 0.01500 Uiso 1.00
H4 H 0.91139 0.47048 0.28879 0.02500 Uiso 1.00
C5 C 0.91900 0.64192 0.44748 0.01500 Uiso 1.00
H6 H 1.00271 0.64849 0.44355 0.02500 Uiso 1.00
C7 C 0.86146 0.73224 0.54048 0.01500 Uiso 1.00
H8 H 0.90052 0.80898 0.61052 0.02500 Uiso 1.00
C9 C 0.75432 0.72523 0.54573 0.01500 Uiso 1.00
H10 H 0.70909 0.79604 0.61701 0.02500 Uiso 1.00
C11 C 0.70452 0.62637 0.45709 0.01500 Uiso 1.00
O12 O 0.59839 0.62335 0.46360 0.01500 Uiso 1.00
H13 H 0.56979 0.55855 0.37741 0.02500 Uiso 1.00
H14 H 0.53783 0.58952 0.66065 0.02500 Uiso 1.00
O1 O 0.50000 0.46375 0.25000 0.01500 Uiso 1.00
